data_4028649
loop_
_publ_author_name
'A. Fern\'andez-Mateos'
'S. Encinas Madrazo'
'P. Herrero Teij\'on'
'R. Rabanedo Clemente'
'R. Rubio Gonz\'alez'
'F. Sanz Gonz\'alez'

_publ_contact_author_address
;
Departamento de Qu\'imica Org\'anica,
Universidad de Salamanca,
Plaza de los Ca\'idos,
37008-Salamanca. Spain
;
_publ_contact_author_email afmateos@usal.es
_publ_contact_author_fax '34 923294400'
_publ_contact_author_name 'A. Fer\n'andez-Mateos'
_publ_contact_author_phone '34 923294574'
_publ_section_title
;
 Synthesis of the BCDE Molecular Fragment of Azadiradione Mediated by
 Titanocene(III)
;
_journal_name_full 'Journal of Organic Chemistry'
_journal_page_first 9571
_journal_page_last 9578
_journal_paper_doi 10.1021/jo401646g
_journal_volume 78
_journal_year 2013
_chemical_formula_moiety 'C19 H30 O3'
_chemical_formula_sum 'C19 H30 O3'
_chemical_formula_weight 306.43
_chemical_name_systematic
; 
 ? 
;
_space_group_IT_number 14
_symmetry_cell_setting monoclinic
_symmetry_space_group_name_Hall '-P 2ybc'
_symmetry_space_group_name_H-M 'P 1 21/c 1'
_atom_sites_solution_hydrogens geom
_atom_sites_solution_primary direct
_atom_sites_solution_secondary difmap
_audit_creation_method SHELXL-97
_cell_angle_alpha 90.00
_cell_angle_beta 96.42(3)
_cell_angle_gamma 90.00
_cell_formula_units_Z 4
_cell_length_a 6.3270(13)
_cell_length_b 16.604(3)
_cell_length_c 16.389(3)
_cell_measurement_reflns_used 25
_cell_measurement_temperature 298(2)
_cell_measurement_theta_max 20
_cell_measurement_theta_min 8
_cell_volume 1710.9(6)
_computing_cell_refinement 'CRYSOM (Martinez-Ripoll et al., 1996)'
_computing_data_collection 'CRYSOM (Martinez-Ripoll et al., 1996)'
_computing_data_reduction 'XRAY-80 (University of Maryland, 1990)'
_computing_molecular_graphics 'SHELXTL (Sheldrick, 2003)'
_computing_publication_material 'SHELXTL (Sheldrick, 2003)'
_computing_structure_refinement 'SHELXL-97 (Sheldrick, 1997)'
_computing_structure_solution 'SHELXS-97 (Sheldrick, 1990)'
_diffrn_ambient_temperature 298(2)
_diffrn_measured_fraction_theta_full 0.972
_diffrn_measured_fraction_theta_max 0.972
_diffrn_measurement_device_type 'SEIFERT XRD 3003 SC'
_diffrn_measurement_method 2theta-omega
_diffrn_radiation_monochromator graphite
_diffrn_radiation_source 'fine-focus sealed tube'
_diffrn_radiation_type CuK\a
_diffrn_radiation_wavelength 1.54180
_diffrn_reflns_av_R_equivalents 0.1376
_diffrn_reflns_av_sigmaI/netI 0.2366
_diffrn_reflns_limit_h_max 7
_diffrn_reflns_limit_h_min -7
_diffrn_reflns_limit_k_max 0
_diffrn_reflns_limit_k_min -17
_diffrn_reflns_limit_l_max 17
_diffrn_reflns_limit_l_min 0
_diffrn_reflns_number 2911
_diffrn_reflns_theta_full 64.99
_diffrn_reflns_theta_max 64.99
_diffrn_reflns_theta_min 3.80
_diffrn_standards_decay_% 'no decay, variation 0.5'
_diffrn_standards_interval_count 100
_diffrn_standards_number 2
_exptl_absorpt_coefficient_mu 0.617
_exptl_absorpt_correction_type none
_exptl_crystal_colour colorless
_exptl_crystal_density_diffrn 1.190
_exptl_crystal_description Prismatic
_exptl_crystal_F_000 672
_exptl_crystal_size_max 0.30
_exptl_crystal_size_mid 0.25
_exptl_crystal_size_min 0.15
_refine_diff_density_max 0.178
_refine_diff_density_min -0.166
_refine_diff_density_rms 0.043
_refine_ls_extinction_coef 0.00151(9)
_refine_ls_extinction_expression Fc^*^=kFc[1+0.001xFc^2^\l^3^/sin(2\q)]^-1/4^
_refine_ls_extinction_method SHELXL
_refine_ls_goodness_of_fit_ref 0.710
_refine_ls_hydrogen_treatment constr
_refine_ls_matrix_type full
_refine_ls_number_parameters 205
_refine_ls_number_reflns 2830
_refine_ls_number_restraints 0
_refine_ls_restrained_S_all 0.710
_refine_ls_R_factor_all 0.1897
_refine_ls_R_factor_gt 0.0498
_refine_ls_shift/su_max 0.000
_refine_ls_shift/su_mean 0.000
_refine_ls_structure_factor_coef Fsqd
_refine_ls_weighting_details 'calc w=1/[\s^2^(Fo^2^)+(0.0130P)^2^+0.0000P] where P=(Fo^2^+2Fc^2^)/3'
_refine_ls_weighting_scheme calc
_refine_ls_wR_factor_gt 0.0558
_refine_ls_wR_factor_ref 0.0867
_reflns_number_gt 1787
_reflns_number_total 2830
_reflns_threshold_expression >2sigma(I)
_cod_data_source_file jo401646g_si_004.cif
_cod_data_source_block inverfin
_cod_original_sg_symbol_Hall -P2ybc
_cod_database_code 4028649

loop_
_symmetry_equiv_pos_as_xyz
'x, y, z'
'-x, y+1/2, -z+1/2'
'-x, -y, -z'
'x, -y-1/2, z-1/2'

loop_
_atom_site_label
_atom_site_type_symbol
_atom_site_fract_x
_atom_site_fract_y
_atom_site_fract_z
_atom_site_U_iso_or_equiv
_atom_site_adp_type
_atom_site_occupancy
_atom_site_symmetry_multiplicity
_atom_site_calc_flag
_atom_site_refinement_flags
O1 O 0.7178(5) 0.44983(19) 0.11209(19) 0.0417(10) Uani 1 1 d .
O2 O 0.3329(5) 0.6070(2) 0.3927(2) 0.0729(13) Uani 1 1 d .
O3 O 1.0369(6) 0.3987(2) 0.1589(2) 0.0689(12) Uani 1 1 d .
C1 C 0.8714(7) 0.6581(3) 0.0551(3) 0.0427(14) Uani 1 1 d .
H1A H 1.0239 0.6519 0.0682 0.051 Uiso 1 1 calc R
H1B H 0.8473 0.6866 0.0032 0.051 Uiso 1 1 calc R
C2 C 0.7710(7) 0.5741(3) 0.0441(3) 0.0422(14) Uani 1 1 d .
H2A H 0.6221 0.5789 0.0229 0.051 Uiso 1 1 calc R
H2B H 0.8425 0.5433 0.0050 0.051 Uiso 1 1 calc R
C3 C 0.7915(7) 0.5316(3) 0.1262(3) 0.0318(13) Uani 1 1 d .
H3 H 0.9430 0.5293 0.1465 0.038 Uiso 1 1 calc R
C4 C 0.6759(6) 0.5744(3) 0.1917(3) 0.0251(11) Uani 1 1 d .
C5 C 0.7206(6) 0.5294(3) 0.2751(3) 0.0314(13) Uani 1 1 d .
H5 H 0.8702 0.5130 0.2806 0.038 Uiso 1 1 calc R
C6 C 0.5859(7) 0.4515(3) 0.2851(3) 0.0457(15) Uani 1 1 d .
H6A H 0.5353 0.4291 0.2319 0.055 Uiso 1 1 calc R
H6B H 0.6705 0.4112 0.3167 0.055 Uiso 1 1 calc R
C7 C 0.3955(7) 0.4785(3) 0.3312(3) 0.0560(17) Uani 1 1 d .
H7A H 0.2647 0.4793 0.2942 0.067 Uiso 1 1 calc R
H7B H 0.3778 0.4423 0.3764 0.067 Uiso 1 1 calc R
C8 C 0.4514(8) 0.5611(3) 0.3621(3) 0.0450(15) Uani 1 1 d .
C9 C 0.6874(7) 0.5793(3) 0.3525(3) 0.0357(13) Uani 1 1 d .
C10 C 0.7383(7) 0.6674(3) 0.3514(3) 0.0437(15) Uani 1 1 d .
H10A H 0.8897 0.6746 0.3667 0.052 Uiso 1 1 calc R
H10B H 0.6642 0.6945 0.3923 0.052 Uiso 1 1 calc R
C11 C 0.6768(7) 0.7067(3) 0.2683(3) 0.0367(13) Uani 1 1 d .
H11A H 0.7268 0.7620 0.2698 0.044 Uiso 1 1 calc R
H11B H 0.5231 0.7075 0.2566 0.044 Uiso 1 1 calc R
C12 C 0.7726(7) 0.6611(3) 0.2003(3) 0.0317(13) Uani 1 1 d .
H12 H 0.9210 0.6522 0.2227 0.038 Uiso 1 1 calc R
C13 C 0.7881(7) 0.7099(3) 0.1215(3) 0.0343(13) Uani 1 1 d .
C14 C 0.5787(7) 0.7510(3) 0.0881(3) 0.0510(15) Uani 1 1 d .
H14A H 0.5265 0.7823 0.1308 0.076 Uiso 1 1 calc R
H14B H 0.4756 0.7108 0.0692 0.076 Uiso 1 1 calc R
H14C H 0.6033 0.7857 0.0432 0.076 Uiso 1 1 calc R
C15 C 0.9521(7) 0.7791(2) 0.1404(3) 0.0509(15) Uani 1 1 d .
H15A H 1.0845 0.7570 0.1649 0.076 Uiso 1 1 calc R
H15B H 0.8989 0.8166 0.1777 0.076 Uiso 1 1 calc R
H15C H 0.9740 0.8062 0.0903 0.076 Uiso 1 1 calc R
C16 C 0.4313(6) 0.5748(3) 0.1629(2) 0.0399(13) Uani 1 1 d .
H16A H 0.3584 0.6036 0.2022 0.060 Uiso 1 1 calc R
H16B H 0.3798 0.5204 0.1586 0.060 Uiso 1 1 calc R
H16C H 0.4058 0.6007 0.1104 0.060 Uiso 1 1 calc R
C17 C 0.8080(7) 0.5398(3) 0.4300(3) 0.0575(16) Uani 1 1 d .
H17A H 0.7684 0.4841 0.4324 0.086 Uiso 1 1 calc R
H17B H 0.7718 0.5670 0.4782 0.086 Uiso 1 1 calc R
H17C H 0.9585 0.5438 0.4274 0.086 Uiso 1 1 calc R
C18 C 0.8492(9) 0.3895(3) 0.1329(3) 0.0466(15) Uani 1 1 d .
C19 C 0.7449(7) 0.3096(3) 0.1195(3) 0.0552(16) Uani 1 1 d .
H19A H 0.6103 0.3162 0.0868 0.083 Uiso 1 1 calc R
H19B H 0.7231 0.2864 0.1715 0.083 Uiso 1 1 calc R
H19C H 0.8341 0.2748 0.0914 0.083 Uiso 1 1 calc R

loop_
_atom_site_aniso_label
_atom_site_aniso_U_11
_atom_site_aniso_U_22
_atom_site_aniso_U_33
_atom_site_aniso_U_23
_atom_site_aniso_U_13
_atom_site_aniso_U_12
O1 0.040(2) 0.030(2) 0.052(3) -0.0036(19) -0.0064(18) 0.0084(17)
O2 0.056(3) 0.061(3) 0.109(4) -0.009(3) 0.042(3) -0.002(2)
O3 0.059(2) 0.039(2) 0.104(3) 0.004(2) -0.014(2) 0.008(2)
C1 0.035(3) 0.051(4) 0.043(4) 0.009(3) 0.009(3) 0.003(3)
C2 0.044(3) 0.050(4) 0.035(3) 0.002(3) 0.010(3) 0.006(3)
C3 0.023(2) 0.036(3) 0.035(3) -0.003(3) -0.003(2) 0.002(2)
C4 0.013(2) 0.030(3) 0.032(3) -0.003(3) 0.002(2) 0.006(2)
C5 0.016(2) 0.036(3) 0.042(3) 0.009(3) 0.005(2) 0.003(2)
C6 0.053(3) 0.032(3) 0.055(4) 0.007(3) 0.017(3) -0.007(3)
C7 0.045(4) 0.055(4) 0.071(4) 0.003(3) 0.020(3) -0.008(3)
C8 0.057(4) 0.034(4) 0.045(4) 0.008(3) 0.013(3) 0.005(3)
C9 0.023(3) 0.051(4) 0.033(3) 0.010(3) 0.004(2) 0.002(2)
C10 0.037(3) 0.053(4) 0.042(4) -0.009(3) 0.009(3) -0.004(3)
C11 0.038(3) 0.028(3) 0.045(4) -0.008(3) 0.008(3) -0.009(3)
C12 0.028(3) 0.029(3) 0.037(3) 0.001(3) -0.001(2) 0.003(2)
C13 0.023(3) 0.044(4) 0.036(3) 0.003(3) 0.000(2) 0.009(2)
C14 0.053(4) 0.047(3) 0.053(4) 0.013(3) 0.009(3) 0.014(3)
C15 0.047(3) 0.038(3) 0.069(4) 0.008(3) 0.014(3) -0.013(3)
C16 0.025(3) 0.046(3) 0.047(3) 0.000(3) -0.001(2) 0.001(3)
C17 0.050(3) 0.080(4) 0.042(3) 0.014(3) 0.004(3) 0.007(3)
C18 0.072(4) 0.029(3) 0.039(4) -0.003(3) 0.005(3) -0.010(3)
C19 0.055(4) 0.034(3) 0.077(4) -0.007(3) 0.008(3) 0.001(3)

loop_
_atom_type_symbol
_atom_type_description
_atom_type_scat_dispersion_real
_atom_type_scat_dispersion_imag
_atom_type_scat_source
C C 0.0181 0.0091 'International Tables Vol C Tables 4.2.6.8 and 6.1.1.4'
H H 0.0000 0.0000 'International Tables Vol C Tables 4.2.6.8 and 6.1.1.4'
O O 0.0492 0.0322 'International Tables Vol C Tables 4.2.6.8 and 6.1.1.4'

loop_
_geom_angle_atom_site_label_1
_geom_angle_atom_site_label_2
_geom_angle_atom_site_label_3
_geom_angle
C18 O1 C3 119.2(4)
C13 C1 C2 115.1(4)
C13 C1 H1A 108.5
C2 C1 H1A 108.5
C13 C1 H1B 108.5
C2 C1 H1B 108.5
H1A C1 H1B 107.5
C3 C2 C1 109.0(4)
C3 C2 H2A 109.9
C1 C2 H2A 109.9
C3 C2 H2B 109.9
C1 C2 H2B 109.9
H2A C2 H2B 108.3
O1 C3 C2 107.6(4)
O1 C3 C4 112.0(4)
C2 C3 C4 113.9(4)
O1 C3 H3 107.7
C2 C3 H3 107.7
C4 C3 H3 107.7
C3 C4 C5 109.8(3)
C3 C4 C12 106.1(4)
C5 C4 C12 109.3(4)
C3 C4 C16 108.8(4)
C5 C4 C16 110.1(3)
C12 C4 C16 112.7(4)
C9 C5 C4 115.8(4)
C9 C5 C6 103.3(3)
C4 C5 C6 116.1(4)
C9 C5 H5 107.0
C4 C5 H5 107.0
C6 C5 H5 107.0
C7 C6 C5 105.8(4)
C7 C6 H6A 110.6
C5 C6 H6A 110.6
C7 C6 H6B 110.6
C5 C6 H6B 110.6
H6A C6 H6B 108.7
C8 C7 C6 105.2(4)
C8 C7 H7A 110.7
C6 C7 H7A 110.7
C8 C7 H7B 110.7
C6 C7 H7B 110.7
H7A C7 H7B 108.8
O2 C8 C7 125.7(5)
O2 C8 C9 124.4(5)
C7 C8 C9 109.9(4)
C10 C9 C5 117.6(4)
C10 C9 C8 113.7(4)
C5 C9 C8 101.5(4)
C10 C9 C17 109.6(4)
C5 C9 C17 110.2(4)
C8 C9 C17 103.0(4)
C9 C10 C11 113.3(4)
C9 C10 H10A 108.9
C11 C10 H10A 108.9
C9 C10 H10B 108.9
C11 C10 H10B 108.9
H10A C10 H10B 107.7
C10 C11 C12 111.0(4)
C10 C11 H11A 109.4
C12 C11 H11A 109.4
C10 C11 H11B 109.4
C12 C11 H11B 109.4
H11A C11 H11B 108.0
C11 C12 C13 114.8(4)
C11 C12 C4 109.8(4)
C13 C12 C4 118.0(4)
C11 C12 H12 104.1
C13 C12 H12 104.1
C4 C12 H12 104.1
C1 C13 C14 110.4(4)
C1 C13 C12 111.2(4)
C14 C13 C12 113.6(4)
C1 C13 C15 106.4(4)
C14 C13 C15 105.8(4)
C12 C13 C15 109.0(4)
C13 C14 H14A 109.5
C13 C14 H14B 109.5
H14A C14 H14B 109.5
C13 C14 H14C 109.5
H14A C14 H14C 109.5
H14B C14 H14C 109.5
C13 C15 H15A 109.5
C13 C15 H15B 109.5
H15A C15 H15B 109.5
C13 C15 H15C 109.5
H15A C15 H15C 109.5
H15B C15 H15C 109.5
C4 C16 H16A 109.5
C4 C16 H16B 109.5
H16A C16 H16B 109.5
C4 C16 H16C 109.5
H16A C16 H16C 109.5
H16B C16 H16C 109.5
C9 C17 H17A 109.5
C9 C17 H17B 109.5
H17A C17 H17B 109.5
C9 C17 H17C 109.5
H17A C17 H17C 109.5
H17B C17 H17C 109.5
O3 C18 O1 123.5(5)
O3 C18 C19 124.1(5)
O1 C18 C19 112.5(5)
C18 C19 H19A 109.5
C18 C19 H19B 109.5
H19A C19 H19B 109.5
C18 C19 H19C 109.5
H19A C19 H19C 109.5
H19B C19 H19C 109.5

loop_
_geom_bond_atom_site_label_1
_geom_bond_atom_site_label_2
_geom_bond_distance
O1 C18 1.322(6)
O1 C3 1.445(5)
O2 C8 1.216(5)
O3 C18 1.226(5)
C1 C13 1.526(6)
C1 C2 1.535(6)
C1 H1A 0.9700
C1 H1B 0.9700
C2 C3 1.512(5)
C2 H2A 0.9700
C2 H2B 0.9700
C3 C4 1.539(5)
C3 H3 0.9800
C4 C5 1.556(5)
C4 C12 1.565(5)
C4 C16 1.566(5)
C5 C9 1.548(6)
C5 C6 1.567(5)
C5 H5 0.9800
C6 C7 1.557(5)
C6 H6A 0.9700
C6 H6B 0.9700
C7 C8 1.491(6)
C7 H7A 0.9700
C7 H7B 0.9700
C8 C9 1.549(6)
C9 C10 1.499(6)
C9 C17 1.552(6)
C10 C11 1.522(5)
C10 H10A 0.9700
C10 H10B 0.9700
C11 C12 1.527(5)
C11 H11A 0.9700
C11 H11B 0.9700
C12 C13 1.537(6)
C12 H12 0.9800
C13 C14 1.536(5)
C13 C15 1.555(5)
C14 H14A 0.9600
C14 H14B 0.9600
C14 H14C 0.9600
C15 H15A 0.9600
C15 H15B 0.9600
C15 H15C 0.9600
C16 H16A 0.9600
C16 H16B 0.9600
C16 H16C 0.9600
C17 H17A 0.9600
C17 H17B 0.9600
C17 H17C 0.9600
C18 C19 1.486(6)
C19 H19A 0.9600
C19 H19B 0.9600
C19 H19C 0.9600
